data_4000945
loop_
_publ_author_name
'Furman, Joshua D.'
'Warner, Alina Y.'
'Teat, Simon J.'
'Mikhailovsky, Alexander A.'
'Cheetham, Anthony K.'

_publ_section_title
;
 Tunable, Ligand-Based Emission from Inorganic&#x2212;Organic Frameworks:
 A New Approach to Phosphors for Solid State Lighting and Other
 Applications
;
_journal_issue 7
_journal_name_full 'Chemistry of Materials'
_journal_page_first 2255
_journal_paper_doi 10.1021/cm9030733
_journal_volume 22
_journal_year 2010
_chemical_formula_moiety 'C30    H20 Ca2 O14 '
_chemical_formula_sum 'C30 H20 Ca2 O14'
_chemical_formula_weight 684.64
_chemical_name_systematic
; 
 ? 
;
_space_group_IT_number 4
_symmetry_cell_setting monoclinic
_symmetry_space_group_name_Hall 'P 2yb'
_symmetry_space_group_name_H-M 'P 1 21 1'
_atom_sites_solution_hydrogens geom
_atom_sites_solution_primary direct
_atom_sites_solution_secondary difmap
_audit_creation_method SHELXL-97
_cell_angle_alpha 90.00
_cell_angle_beta 97.065(3)
_cell_angle_gamma 90.00
_cell_formula_units_Z 2
_cell_length_a 7.5411(16)
_cell_length_b 6.6118(14)
_cell_length_c 27.999(6)
_cell_measurement_reflns_used 6213
_cell_measurement_temperature 100(2)
_cell_measurement_theta_max 33.65
_cell_measurement_theta_min 3.77
_cell_volume 1385.4(5)
_computing_cell_refinement 'Bruker SAINT v7.56a'
_computing_data_collection 'Bruker APEX 2'
_computing_data_reduction 'Bruker SAINT v7.56a'
_computing_molecular_graphics 'Bruker SHELXTL'
_computing_publication_material 'Bruker SHELXTL'
_computing_structure_refinement 'Bruker SHELXTL'
_computing_structure_solution 'Bruker SHELXTL'
_diffrn_ambient_temperature 100(2)
_diffrn_measured_fraction_theta_full 0.991
_diffrn_measured_fraction_theta_max 0.991
_diffrn_measurement_device_type 'Bruker APEX II CCD diffractometer'
_diffrn_measurement_method '\w rotation with narrow frames'
_diffrn_radiation_monochromator 'silicon 111'
_diffrn_radiation_source 'Advanced Light Source station 11.3.1'
_diffrn_radiation_type synchrotron
_diffrn_radiation_wavelength 0.77490
_diffrn_reflns_av_R_equivalents 0.0414
_diffrn_reflns_av_sigmaI/netI 0.0527
_diffrn_reflns_limit_h_max 9
_diffrn_reflns_limit_h_min -9
_diffrn_reflns_limit_k_max 8
_diffrn_reflns_limit_k_min -8
_diffrn_reflns_limit_l_max 35
_diffrn_reflns_limit_l_min -35
_diffrn_reflns_number 15211
_diffrn_reflns_theta_full 29.36
_diffrn_reflns_theta_max 29.36
_diffrn_reflns_theta_min 2.97
_diffrn_standards_number 0
_exptl_absorpt_coefficient_mu 0.613
_exptl_absorpt_correction_T_max 0.99
_exptl_absorpt_correction_T_min 0.91
_exptl_absorpt_correction_type multi-scan
_exptl_absorpt_process_details 'SADABS 2008/1 Bruker AXS Madison WI USA'
_exptl_crystal_colour Colourless
_exptl_crystal_density_diffrn 1.641
_exptl_crystal_density_method 'not measured'
_exptl_crystal_description Plate
_exptl_crystal_F_000 704
_exptl_crystal_size_max 0.16
_exptl_crystal_size_mid 0.06
_exptl_crystal_size_min 0.01
_refine_diff_density_max 1.770
_refine_diff_density_min -0.923
_refine_diff_density_rms 0.148
_refine_ls_abs_structure_details 'Flack H D (1983), Acta Cryst. A39, 876-881'
_refine_ls_abs_structure_Flack 0.09(8)
_refine_ls_extinction_method none
_refine_ls_goodness_of_fit_ref 1.046
_refine_ls_hydrogen_treatment mixed
_refine_ls_matrix_type full
_refine_ls_number_parameters 440
_refine_ls_number_reflns 5824
_refine_ls_number_restraints 142
_refine_ls_restrained_S_all 1.042
_refine_ls_R_factor_all 0.0856
_refine_ls_R_factor_gt 0.0818
_refine_ls_shift/su_max 0.000
_refine_ls_shift/su_mean 0.000
_refine_ls_structure_factor_coef Fsqd
_refine_ls_weighting_details 'calc w=1/[\s^2^(Fo^2^)+(0.1180P)^2^+10.0423P] where P=(Fo^2^+2Fc^2^)/3'
_refine_ls_weighting_scheme calc
_refine_ls_wR_factor_gt 0.2182
_refine_ls_wR_factor_ref 0.2220
_reflns_number_gt 5512
_reflns_number_total 5824
_reflns_threshold_expression >2sigma(I)
_cod_data_source_file cm9030733_si_002.cif
_cod_data_source_block cafluor
_cod_depositor_comments
;
The following automatic conversions were performed:

'_symmetry_cell_setting' value 'Monoclinic' changed to 'monoclinic'
according to /home/saulius/struct/CIF-dictionaries/cif_core.dic
dictionary named 'cif_core.dic' version 2.4.2 from 2011-04-26.

Automatic conversion script
Id: cif_fix_values 1715 2011-07-08 13:25:40Z adriana 
;
_cod_original_sg_symbol_H-M P2(1)
_cod_database_code 4000945

loop_
_symmetry_equiv_pos_as_xyz
'x, y, z'
'-x, y+1/2, -z'

loop_
_atom_site_label
_atom_site_type_symbol
_atom_site_fract_x
_atom_site_fract_y
_atom_site_fract_z
_atom_site_U_iso_or_equiv
_atom_site_adp_type
_atom_site_occupancy
_atom_site_symmetry_multiplicity
_atom_site_calc_flag
_atom_site_refinement_flags
Ca1 Ca 0.2290(2) 0.3608(3) 0.99531(6) 0.0125(4) Uani 1 1 d D
Ca2 Ca -0.2537(2) 0.2541(3) 0.50212(6) 0.0117(3) Uani 1 1 d .
C1 C 0.4551(15) 0.5012(14) 1.4238(3) 0.0183(19) Uani 1 1 d .
C2 C 0.0423(11) 0.0077(13) 0.5755(3) 0.0104(14) Uani 1 1 d U
C3 C 0.0462(12) 0.6166(14) 1.0753(3) 0.0118(14) Uani 1 1 d U
C4 C 0.4567(14) 0.1064(16) 0.9242(3) 0.0180(17) Uani 1 1 d .
C5 C 0.3242(10) 0.7477(12) 1.2488(3) 0.0099(14) Uani 1 1 d U
C6 C 0.1248(10) -0.0172(12) 0.6277(3) 0.0090(13) Uani 1 1 d U
C7 C 0.3768(11) 0.4753(13) 1.3712(3) 0.0115(14) Uani 1 1 d U
C8 C 0.4531(9) -0.1419(13) 0.8563(3) 0.0112(14) Uani 1 1 d .
H22A H 0.5152 -0.2343 0.8784 0.013 Uiso 1 1 calc R
C9 C 0.3214(12) -0.0590(14) 0.7762(3) 0.0150(15) Uani 1 1 d U
C10 C 0.3149(11) 0.1900(12) 0.8410(3) 0.0124(15) Uani 1 1 d .
H24A H 0.2829 0.3192 0.8520 0.015 Uiso 1 1 calc R
C11 C 0.0566(10) 0.3594(13) 1.1420(3) 0.0123(13) Uani 1 1 d U
H25A H -0.0018 0.2664 1.1194 0.015 Uiso 1 1 calc R
C12 C 0.1818(11) 0.4397(14) 1.2227(3) 0.0137(15) Uani 1 1 d U
C13 C 0.0977(10) 0.5551(13) 1.1267(3) 0.0108(13) Uani 1 1 d U
C14 C 0.1725(10) 0.2452(12) 0.7517(3) 0.0109(14) Uani 1 1 d .
C15 C 0.1012(13) 0.3000(12) 1.1903(3) 0.0167(17) Uani 1 1 d .
H29A H 0.0764 0.1669 1.2004 0.020 Uiso 1 1 calc R
C16 C 0.1837(11) 0.6988(12) 1.1592(3) 0.0119(15) Uani 1 1 d .
H30A H 0.2107 0.8312 1.1491 0.014 Uiso 1 1 calc R
C17 C 0.3864(10) 0.6368(12) 1.3392(3) 0.0113(13) Uani 1 1 d U
H33A H 0.4356 0.7631 1.3502 0.014 Uiso 1 1 calc R
C18 C 0.1055(10) 0.1379(12) 0.6608(3) 0.0099(12) Uani 1 1 d U
H34A H 0.0461 0.2600 0.6506 0.012 Uiso 1 1 calc R
C19 C 0.2281(10) 0.2646(13) 1.3065(3) 0.0133(15) Uani 1 1 d .
H35A H 0.1721 0.1410 1.2960 0.016 Uiso 1 1 calc R
C20 C 0.2607(11) -0.0736(13) 0.7241(3) 0.0110(14) Uani 1 1 d U
C21 C 0.2407(11) 0.4240(13) 1.2749(3) 0.0111(14) Uani 1 1 d U
C22 C 0.3020(11) 0.2929(12) 1.3551(3) 0.0133(16) Uani 1 1 d .
H38A H 0.3001 0.1839 1.3771 0.016 Uiso 1 1 calc R
C23 C 0.4077(12) -0.2000(11) 0.8078(3) 0.0166(17) Uani 1 1 d .
H39A H 0.4353 -0.3313 0.7971 0.020 Uiso 1 1 calc R
C24 C 0.1739(11) 0.1112(13) 0.7087(3) 0.0140(16) Uani 1 1 d .
C25 C 0.2762(10) -0.2315(13) 0.6918(3) 0.0134(15) Uani 1 1 d .
H41A H 0.3319 -0.3556 0.7022 0.016 Uiso 1 1 calc R
C26 C 0.2712(11) 0.1333(13) 0.7931(3) 0.0118(15) Uani 1 1 d .
C27 C 0.2064(10) -0.2005(12) 0.6432(3) 0.0145(17) Uani 1 1 d .
H43A H 0.2147 -0.3060 0.6206 0.017 Uiso 1 1 calc R
C28 C 0.2269(11) 0.6367(13) 1.2069(3) 0.0128(16) Uani 1 1 d U
C29 C 0.3227(10) 0.6085(12) 1.2911(3) 0.0114(15) Uani 1 1 d .
C30 C 0.4081(10) 0.0493(13) 0.8724(3) 0.0110(15) Uani 1 1 d U
H1A H -0.342(10) -0.143(10) 0.445(3) 0.013 Uiso 1 1 d D
H3A H -0.302(8) 0.687(7) 0.531(3) 0.013 Uiso 1 1 d D
H7A H 0.219(6) 0.796(3) 0.9798(12) 0.013 Uiso 1 1 d D
H9A H 0.191(7) -0.022(10) 1.044(3) 0.013 Uiso 1 1 d D
H1B H -0.240(11) -0.143(10) 0.481(2) 0.013 Uiso 1 1 d D
H3B H -0.143(8) 0.664(10) 0.543(3) 0.013 Uiso 1 1 d D
H7B H 0.347(4) 0.737(5) 0.959(2) 0.013 Uiso 1 1 d D
H9B H 0.333(7) -0.046(8) 1.031(2) 0.013 Uiso 1 1 d D
O1 O -0.2619(10) -0.0495(10) 0.4567(2) 0.0215(14) Uani 1 1 d D
O2 O 0.0449(9) -0.1465(11) 0.54797(18) 0.0190(12) Uani 1 1 d .
O3 O -0.2323(9) 0.5764(10) 0.5352(2) 0.0182(13) Uani 1 1 d DU
O4 O -0.0197(8) 0.1760(9) 0.5621(2) 0.0135(13) Uani 1 1 d .
O5 O 0.4979(9) 0.3461(11) 1.4486(2) 0.0188(13) Uani 1 1 d .
O6 O 0.5252(7) -0.0320(9) 0.9534(2) 0.0092(11) Uani 1 1 d U
O7 O 0.2398(8) 0.6886(9) 0.9618(2) 0.0164(13) Uani 1 1 d D
O8 O 0.4244(7) 0.2815(9) 0.93834(19) 0.0109(11) Uani 1 1 d U
O9 O 0.2850(8) 0.0640(9) 1.0438(2) 0.0150(13) Uani 1 1 d DU
O10 O 0.4564(9) 0.6791(10) 1.4408(2) 0.0180(14) Uani 1 1 d .
O11 O 0.0130(8) 0.8079(9) 1.0661(2) 0.0158(13) Uani 1 1 d .
O12 O 0.0180(9) 0.4852(9) 1.0431(2) 0.0162(13) Uani 1 1 d .
O13 O 0.1032(8) 0.4144(8) 0.7525(2) 0.0153(12) Uani 1 1 d .
O14 O 0.3917(8) 0.9164(9) 1.2483(2) 0.0151(12) Uani 1 1 d .

loop_
_atom_site_aniso_label
_atom_site_aniso_U_11
_atom_site_aniso_U_22
_atom_site_aniso_U_33
_atom_site_aniso_U_23
_atom_site_aniso_U_13
_atom_site_aniso_U_12
Ca1 0.0131(7) 0.0082(8) 0.0154(7) -0.0020(6) -0.0021(6) -0.0017(7)
Ca2 0.0104(6) 0.0073(7) 0.0160(7) 0.0011(6) -0.0036(6) 0.0024(6)
C1 0.036(6) 0.010(4) 0.010(3) 0.002(3) 0.005(4) 0.003(4)
C2 0.008(2) 0.011(2) 0.0118(16) 0.0000(16) -0.0025(16) 0.0006(17)
C3 0.011(2) 0.012(2) 0.0129(18) 0.0022(16) 0.0024(17) 0.0037(18)
C4 0.025(4) 0.017(4) 0.013(4) 0.002(3) 0.006(4) 0.001(4)
C5 0.008(2) 0.011(2) 0.012(2) -0.0002(17) 0.0035(16) -0.0005(17)
C6 0.007(2) 0.009(2) 0.0105(17) -0.0007(15) 0.0009(16) -0.0020(16)
C7 0.011(2) 0.010(2) 0.013(2) 0.0007(16) 0.0005(17) 0.0016(17)
C8 0.008(3) 0.011(3) 0.015(3) 0.000(3) 0.002(3) 0.004(3)
C9 0.017(2) 0.013(2) 0.0141(19) -0.0022(18) 0.0007(17) 0.0013(18)
C10 0.013(4) 0.006(3) 0.019(4) 0.000(3) 0.005(3) -0.002(3)
C11 0.012(2) 0.0115(18) 0.0134(19) 0.0019(15) 0.0024(16) -0.0010(17)
C12 0.016(2) 0.012(2) 0.0133(19) 0.0022(17) 0.0003(17) 0.0005(18)
C13 0.011(2) 0.0100(18) 0.0112(18) 0.0006(16) 0.0001(16) -0.0015(16)
C14 0.007(3) 0.008(4) 0.018(4) 0.000(3) 0.003(3) 0.001(3)
C15 0.024(4) 0.011(4) 0.015(4) -0.003(3) -0.001(3) -0.001(3)
C16 0.016(4) 0.006(3) 0.014(4) -0.004(3) 0.005(3) 0.001(3)
C17 0.011(2) 0.011(2) 0.013(2) 0.0004(16) 0.0024(17) -0.0005(17)
C18 0.009(2) 0.010(2) 0.0113(17) -0.0004(15) 0.0027(16) 0.0005(17)
C19 0.014(3) 0.009(4) 0.016(4) -0.003(3) 0.000(3) 0.003(3)
C20 0.012(2) 0.009(2) 0.0121(18) 0.0012(17) 0.0021(16) 0.0037(17)
C21 0.012(2) 0.009(2) 0.0119(18) -0.0009(17) 0.0020(16) -0.0017(17)
C22 0.022(4) 0.009(4) 0.008(3) 0.001(3) 0.001(3) 0.005(3)
C23 0.023(4) 0.010(4) 0.016(4) 0.003(3) -0.003(3) 0.003(3)
C24 0.019(4) 0.007(4) 0.016(4) -0.001(3) 0.004(3) 0.006(3)
C25 0.015(3) 0.009(4) 0.016(4) 0.002(3) 0.000(3) -0.005(3)
C26 0.013(4) 0.007(4) 0.016(4) -0.002(3) 0.001(3) 0.004(3)
C27 0.014(4) 0.012(4) 0.017(4) 0.001(3) -0.002(3) -0.006(3)
C28 0.014(2) 0.011(2) 0.013(2) -0.0011(17) 0.0012(17) -0.0013(17)
C29 0.012(4) 0.006(3) 0.017(4) 0.001(3) 0.004(3) -0.001(3)
C30 0.011(2) 0.010(2) 0.011(2) -0.0001(17) -0.0013(17) 0.0021(17)
O1 0.024(3) 0.011(3) 0.029(3) -0.004(3) 0.002(3) 0.000(3)
O2 0.032(3) 0.014(3) 0.011(2) -0.003(3) 0.004(2) 0.004(3)
O3 0.0178(19) 0.015(2) 0.0211(19) -0.0013(16) 0.0019(16) 0.0031(17)
O4 0.018(3) 0.007(3) 0.014(3) 0.000(2) -0.005(2) 0.004(2)
O5 0.030(3) 0.008(3) 0.018(3) 0.004(3) 0.001(3) 0.003(3)
O6 0.0045(17) 0.0107(18) 0.0115(18) 0.0004(15) -0.0034(14) 0.0022(14)
O7 0.011(3) 0.005(3) 0.032(3) 0.002(2) 0.000(3) 0.002(2)
O8 0.0098(18) 0.0084(18) 0.0140(17) -0.0027(15) 0.0002(14) 0.0046(15)
O9 0.0116(19) 0.0134(19) 0.0201(19) -0.0009(15) 0.0018(15) -0.0021(16)
O10 0.023(3) 0.016(3) 0.013(3) -0.007(2) -0.002(3) -0.005(3)
O11 0.016(3) 0.010(3) 0.021(3) 0.005(2) 0.003(2) 0.000(2)
O12 0.020(3) 0.013(3) 0.017(3) -0.002(2) 0.007(3) -0.007(3)
O13 0.016(3) 0.008(3) 0.021(3) 0.002(2) 0.003(2) -0.001(2)
O14 0.013(3) 0.011(3) 0.022(3) -0.004(2) 0.003(2) -0.003(2)

loop_
_atom_type_symbol
_atom_type_description
_atom_type_scat_dispersion_real
_atom_type_scat_dispersion_imag
_atom_type_scat_source
C C -0.0020 0.0020 'WCROMER Program in WinGX L.Kissel & R.H.Pratt Acta Cryst A46 170 1990'
H H 0.0000 0.0000 'WCROMER Program in WinGX L.Kissel & R.H.Pratt Acta Cryst A46 170 1990'
O O -0.0041 0.0074 'WCROMER Program in WinGX L.Kissel & R.H.Pratt Acta Cryst A46 170 1990'
Ca Ca 0.1994 0.3638 'WCROMER Program in WinGX L.Kissel & R.H.Pratt Acta Cryst A46 170 1990'

loop_
_geom_angle_atom_site_label_1
_geom_angle_atom_site_label_2
_geom_angle_atom_site_label_3
_geom_angle
_geom_angle_site_symmetry_1
_geom_angle_site_symmetry_3
O6 Ca1 O12 94.9(2) 2_657 .
O6 Ca1 O8 88.2(2) 2_657 .
O12 Ca1 O8 170.2(2) . .
O6 Ca1 O7 84.4(2) 2_657 .
O12 Ca1 O7 87.9(2) . .
O8 Ca1 O7 83.2(2) . .
O6 Ca1 O11 168.9(2) 2_657 2_547
O12 Ca1 O11 87.1(2) . 2_547
O8 Ca1 O11 88.1(2) . 2_547
O7 Ca1 O11 84.8(2) . 2_547
O6 Ca1 O9 80.0(2) 2_657 .
O12 Ca1 O9 92.8(2) . .
O8 Ca1 O9 96.9(2) . .
O7 Ca1 O9 164.4(2) . .
O11 Ca1 O9 110.8(2) 2_547 .
O6 Ca1 C3 165.5(2) 2_657 2_547
O12 Ca1 C3 95.6(2) . 2_547
O8 Ca1 C3 83.0(2) . 2_547
O7 Ca1 C3 105.9(2) . 2_547
O11 Ca1 C3 22.5(2) 2_547 2_547
O9 Ca1 C3 89.6(2) . 2_547
O3 Ca2 O2 87.8(3) . 2_556
O3 Ca2 O5 91.6(2) . 1_454
O2 Ca2 O5 95.1(2) 2_556 1_454
O3 Ca2 O4 84.7(2) . .
O2 Ca2 O4 89.3(2) 2_556 .
O5 Ca2 O4 174.1(2) 1_454 .
O3 Ca2 O1 170.5(3) . .
O2 Ca2 O1 83.8(3) 2_556 .
O5 Ca2 O1 84.8(2) 1_454 .
O4 Ca2 O1 99.5(2) . .
O3 Ca2 O10 86.7(2) . 2_547
O2 Ca2 O10 174.1(2) 2_556 2_547
O5 Ca2 O10 87.4(2) 1_454 2_547
O4 Ca2 O10 87.9(2) . 2_547
O1 Ca2 O10 101.8(3) . 2_547
O3 Ca2 C1 103.7(2) . 2_547
O2 Ca2 C1 162.0(3) 2_556 2_547
O5 Ca2 C1 98.4(3) 1_454 2_547
O4 Ca2 C1 78.2(2) . 2_547
O1 Ca2 C1 85.5(2) . 2_547
O10 Ca2 C1 20.6(2) 2_547 2_547
O3 Ca2 H1B 168.3(10) . .
O2 Ca2 H1B 95.4(16) 2_556 .
O5 Ca2 H1B 99.3(13) 1_454 .
O4 Ca2 H1B 84.1(12) . .
O1 Ca2 H1B 19.5(10) . .
O10 Ca2 H1B 89.5(16) 2_547 .
C1 Ca2 H1B 70.6(15) 2_547 .
O5 C1 O10 123.9(8) . .
O5 C1 C7 118.9(8) . .
O5 C1 Ca2 100.3(5) . 2_557
C7 C1 Ca2 121.8(6) . 2_557
O4 C2 O2 124.1(7) . .
O4 C2 C6 118.7(7) . .
O2 C2 C6 117.2(7) . .
O12 C3 O11 121.1(7) . .
O12 C3 C13 120.3(8) . .
O11 C3 C13 118.2(7) . .
O12 C3 Ca1 82.1(5) . 2_557
C13 C3 Ca1 145.0(6) . 2_557
O8 C4 O6 122.1(8) . .
O8 C4 C30 120.2(8) . .
O6 C4 C30 117.7(8) . .
O14 C5 C28 127.0(8) . .
O14 C5 C29 127.5(7) . .
C28 C5 C29 105.5(7) . .
C18 C6 C27 120.3(7) . .
C18 C6 C2 119.4(7) . .
C27 C6 C2 120.1(7) . .
C22 C7 C17 120.5(7) . .
C22 C7 C1 120.4(7) . .
C17 C7 C1 119.1(7) . .
C30 C8 C23 121.1(7) . .
C30 C8 H22A 119.5 . .
C23 C8 H22A 119.5 . .
C23 C9 C26 120.7(7) . .
C23 C9 C20 130.4(8) . .
C26 C9 C20 108.9(7) . .
C26 C10 C30 117.7(8) . .
C26 C10 H24A 121.1 . .
C30 C10 H24A 121.1 . .
C15 C11 C13 120.8(7) . .
C15 C11 H25A 119.6 . .
C13 C11 H25A 119.6 . .
C15 C12 C28 120.4(7) . .
C15 C12 C21 131.1(8) . .
C28 C12 C21 108.5(7) . .
C11 C13 C16 121.4(7) . .
C11 C13 C3 120.0(7) . .
C16 C13 C3 118.6(8) . .
O13 C14 C24 126.6(7) . .
O13 C14 C26 127.1(8) . .
C24 C14 C26 106.2(7) . .
C12 C15 C11 118.6(8) . .
C12 C15 H29A 120.7 . .
C11 C15 H29A 120.7 . .
C28 C16 C13 116.8(8) . .
C28 C16 H30A 121.6 . .
C13 C16 H30A 121.6 . .
C29 C17 C7 118.6(7) . .
C29 C17 H33A 120.7 . .
C7 C17 H33A 120.7 . .
C24 C18 C6 119.3(7) . .
C24 C18 H34A 120.4 . .
C6 C18 H34A 120.4 . .
C21 C19 C22 117.5(8) . .
C21 C19 H35A 121.2 . .
C22 C19 H35A 121.2 . .
C25 C20 C24 121.2(7) . .
C25 C20 C9 130.4(8) . .
C24 C20 C9 108.4(7) . .
C19 C21 C29 120.8(7) . .
C19 C21 C12 130.4(8) . .
C29 C21 C12 108.8(7) . .
C7 C22 C19 121.6(8) . .
C7 C22 H38A 119.2 . .
C19 C22 H38A 119.2 . .
C9 C23 C8 117.9(8) . .
C9 C23 H39A 121.0 . .
C8 C23 H39A 121.0 . .
C18 C24 C20 120.2(7) . .
C18 C24 C14 131.6(7) . .
C20 C24 C14 108.2(7) . .
C20 C25 C27 117.7(8) . .
C20 C25 H41A 121.2 . .
C27 C25 H41A 121.2 . .
C10 C26 C9 121.3(7) . .
C10 C26 C14 130.6(8) . .
C9 C26 C14 108.1(7) . .
C6 C27 C25 121.4(8) . .
C6 C27 H43A 119.3 . .
C25 C27 H43A 119.3 . .
C16 C28 C12 121.9(7) . .
C16 C28 C5 129.7(8) . .
C12 C28 C5 108.4(7) . .
C17 C29 C21 120.8(7) . .
C17 C29 C5 130.5(7) . .
C21 C29 C5 108.7(7) . .
C8 C30 C10 121.2(7) . .
C8 C30 C4 120.0(7) . .
C10 C30 C4 118.8(8) . .
Ca2 O1 H1A 139(6) . .
Ca2 O1 H1B 101(6) . .
H1A O1 H1B 82(4) . .
C2 O2 Ca2 130.5(6) . 2_546
Ca2 O3 H3A 133(6) . .
Ca2 O3 H3B 135(6) . .
H3A O3 H3B 85(4) . .
C2 O4 Ca2 129.5(5) . .
C1 O5 Ca2 134.3(7) . 1_656
C4 O6 Ca1 147.0(6) . 2_647
Ca1 O7 H7A 119(2) . .
Ca1 O7 H7B 117(2) . .
H7A O7 H7B 90(3) . .
C4 O8 Ca1 125.4(6) . .
Ca1 O9 H9A 116(6) . .
Ca1 O9 H9B 119(5) . .
H9A O9 H9B 81(3) . .
C1 O10 Ca2 117.9(6) . 2_557
C3 O11 Ca1 113.4(5) . 2_557
C3 O12 Ca1 125.9(6) . .

loop_
_geom_bond_atom_site_label_1
_geom_bond_atom_site_label_2
_geom_bond_distance
_geom_bond_site_symmetry_2
Ca1 O6 2.313(5) 2_657
Ca1 O12 2.349(7) .
Ca1 O8 2.360(6) .
Ca1 O7 2.367(7) .
Ca1 O11 2.374(6) 2_547
Ca1 O9 2.394(6) .
Ca1 C3 3.133(8) 2_547
Ca2 O3 2.321(7) .
Ca2 O2 2.328(7) 2_556
Ca2 O5 2.332(6) 1_454
Ca2 O4 2.338(6) .
Ca2 O1 2.372(7) .
Ca2 O10 2.395(7) 2_547
Ca2 C1 3.191(10) 2_547
Ca2 H1B 2.70(8) .
C1 O5 1.258(11) .
C1 O10 1.269(11) .
C1 C7 1.528(11) .
C1 Ca2 3.191(10) 2_557
C2 O4 1.247(10) .
C2 O2 1.280(11) .
C2 C6 1.525(10) .
C3 O12 1.253(11) .
C3 O11 1.308(11) .
C3 C13 1.499(10) .
C3 Ca1 3.133(8) 2_557
C4 O8 1.257(12) .
C4 O6 1.291(11) .
C4 C30 1.499(11) .
C5 O14 1.227(10) .
C5 C28 1.497(11) .
C5 C29 1.501(10) .
C6 C18 1.402(11) .
C6 C27 1.404(11) .
C7 C22 1.383(12) .
C7 C17 1.401(11) .
C8 C30 1.398(11) .
C8 C23 1.412(10) .
C8 H22A 0.9500 .
C9 C23 1.391(11) .
C9 C26 1.423(12) .
C9 C20 1.479(11) .
C10 C26 1.390(11) .
C10 C30 1.409(11) .
C10 H24A 0.9500 .
C11 C15 1.409(10) .
C11 C13 1.409(12) .
C11 H25A 0.9500 .
C12 C15 1.382(11) .
C12 C28 1.431(12) .
C12 C21 1.478(11) .
C13 C16 1.417(11) .
C14 O13 1.236(10) .
C14 C24 1.495(11) .
C14 C26 1.496(11) .
C15 H29A 0.9500 .
C16 C28 1.396(11) .
C16 H30A 0.9500 .
C17 C29 1.385(11) .
C17 H33A 0.9500 .
C18 C24 1.387(11) .
C18 H34A 0.9500 .
C19 C21 1.387(12) .
C19 C22 1.417(10) .
C19 H35A 0.9500 .
C20 C25 1.395(12) .
C20 C24 1.428(11) .
C21 C29 1.417(11) .
C22 H38A 0.9500 .
C23 H39A 0.9500 .
C25 C27 1.412(11) .
C25 H41A 0.9500 .
C27 H43A 0.9500 .
O1 H1A 0.90(2) .
O1 H1B 0.92(2) .
O2 Ca2 2.328(7) 2_546
O3 H3A 0.90(2) .
O3 H3B 0.90(2) .
O5 Ca2 2.332(6) 1_656
O6 Ca1 2.313(5) 2_647
O7 H7A 0.894(19) .
O7 H7B 0.886(19) .
O9 H9A 0.91(2) .
O9 H9B 0.91(2) .
O10 Ca2 2.395(7) 2_557
O11 Ca1 2.374(6) 2_557

loop_
_geom_hbond_atom_site_label_D
_geom_hbond_atom_site_label_H
_geom_hbond_atom_site_label_A
_geom_hbond_distance_DH
_geom_hbond_distance_HA
_geom_hbond_distance_DA
_geom_hbond_angle_DHA
_geom_hbond_site_symmetry_A
O1 H1A O10 0.90(2) 1.92(4) 2.775(10) 160(8) 1_444
O3 H3A O5 0.90(2) 1.96(3) 2.762(10) 148(4) 2_557
O9 H9A O11 0.91(2) 1.91(4) 2.789(9) 161(8) 1_545
O1 H1B O3 0.92(2) 2.40(3) 3.297(9) 168(7) 1_545
O3 H3B O2 0.90(2) 1.88(3) 2.769(11) 169(9) 1_565
O7 H7B O6 0.886(19) 2.05(2) 2.868(8) 153(3) 1_565
O7 H7A O12 0.894(19) 2.21(3) 2.753(9) 118(3) 2_557
O9 H9B O8 0.91(2) 2.24(4) 2.876(8) 127(4) 2_647

loop_
_geom_torsion_atom_site_label_1
_geom_torsion_atom_site_label_2
_geom_torsion_atom_site_label_3
_geom_torsion_atom_site_label_4
_geom_torsion
_geom_torsion_site_symmetry_1
_geom_torsion_site_symmetry_4
O4 C2 C6 C18 9.5(12) . .
O2 C2 C6 C18 -171.9(8) . .
O4 C2 C6 C27 -175.8(8) . .
O2 C2 C6 C27 2.8(12) . .
O5 C1 C7 C22 20.2(14) . .
O10 C1 C7 C22 -153.1(9) . .
Ca2 C1 C7 C22 -105.4(8) 2_557 .
O5 C1 C7 C17 -157.9(9) . .
O10 C1 C7 C17 28.7(14) . .
Ca2 C1 C7 C17 76.5(10) 2_557 .
C15 C11 C13 C16 -0.4(12) . .
C15 C11 C13 C3 -178.9(8) . .
O12 C3 C13 C11 -21.8(12) . .
O11 C3 C13 C11 150.9(8) . .
Ca1 C3 C13 C11 101.9(11) 2_557 .
O12 C3 C13 C16 159.7(8) . .
O11 C3 C13 C16 -27.5(11) . .
Ca1 C3 C13 C16 -76.6(12) 2_557 .
C28 C12 C15 C11 -3.1(13) . .
C21 C12 C15 C11 179.0(9) . .
C13 C11 C15 C12 1.8(13) . .
C11 C13 C16 C28 0.5(12) . .
C3 C13 C16 C28 179.0(8) . .
C22 C7 C17 C29 -1.2(12) . .
C1 C7 C17 C29 176.9(8) . .
C27 C6 C18 C24 2.5(12) . .
C2 C6 C18 C24 177.2(7) . .
C23 C9 C20 C25 -1.4(16) . .
C26 C9 C20 C25 -179.1(8) . .
C23 C9 C20 C24 178.1(9) . .
C26 C9 C20 C24 0.4(10) . .
C22 C19 C21 C29 -0.7(12) . .
C22 C19 C21 C12 178.4(8) . .
C15 C12 C21 C19 -1.6(16) . .
C28 C12 C21 C19 -179.7(8) . .
C15 C12 C21 C29 177.6(9) . .
C28 C12 C21 C29 -0.5(10) . .
C17 C7 C22 C19 -1.9(12) . .
C1 C7 C22 C19 179.9(8) . .
C21 C19 C22 C7 2.9(12) . .
C26 C9 C23 C8 -3.7(13) . .
C20 C9 C23 C8 178.8(9) . .
C30 C8 C23 C9 1.8(13) . .
C6 C18 C24 C20 -0.9(12) . .
C6 C18 C24 C14 -179.3(8) . .
C25 C20 C24 C18 -1.0(13) . .
C9 C20 C24 C18 179.4(8) . .
C25 C20 C24 C14 177.7(7) . .
C9 C20 C24 C14 -1.9(10) . .
O13 C14 C24 C18 1.2(15) . .
C26 C14 C24 C18 -178.9(9) . .
O13 C14 C24 C20 -177.3(8) . .
C26 C14 C24 C20 2.6(9) . .
C24 C20 C25 C27 1.3(12) . .
C9 C20 C25 C27 -179.2(8) . .
C30 C10 C26 C9 -1.0(12) . .
C30 C10 C26 C14 179.1(8) . .
C23 C9 C26 C10 3.4(13) . .
C20 C9 C26 C10 -178.6(7) . .
C23 C9 C26 C14 -176.7(8) . .
C20 C9 C26 C14 1.2(10) . .
O13 C14 C26 C10 -2.5(15) . .
C24 C14 C26 C10 177.5(9) . .
O13 C14 C26 C9 177.6(8) . .
C24 C14 C26 C9 -2.3(9) . .
C18 C6 C27 C25 -2.2(12) . .
C2 C6 C27 C25 -176.9(8) . .
C20 C25 C27 C6 0.3(12) . .
C13 C16 C28 C12 -1.9(12) . .
C13 C16 C28 C5 176.9(8) . .
C15 C12 C28 C16 3.4(13) . .
C21 C12 C28 C16 -178.3(7) . .
C15 C12 C28 C5 -175.7(8) . .
C21 C12 C28 C5 2.6(10) . .
O14 C5 C28 C16 -3.1(14) . .
C29 C5 C28 C16 177.4(8) . .
O14 C5 C28 C12 175.8(8) . .
C29 C5 C28 C12 -3.7(9) . .
C7 C17 C29 C21 3.4(12) . .
C7 C17 C29 C5 -176.4(8) . .
C19 C21 C29 C17 -2.4(12) . .
C12 C21 C29 C17 178.3(7) . .
C19 C21 C29 C5 177.4(7) . .
C12 C21 C29 C5 -1.9(9) . .
O14 C5 C29 C17 3.6(14) . .
C28 C5 C29 C17 -176.8(8) . .
O14 C5 C29 C21 -176.1(8) . .
C28 C5 C29 C21 3.4(8) . .
C23 C8 C30 C10 0.5(12) . .
C23 C8 C30 C4 179.5(8) . .
C26 C10 C30 C8 -0.9(12) . .
C26 C10 C30 C4 -179.9(8) . .
O8 C4 C30 C8 176.5(8) . .
O6 C4 C30 C8 -6.1(13) . .
O8 C4 C30 C10 -4.4(13) . .
O6 C4 C30 C10 172.9(8) . .
O4 C2 O2 Ca2 86.5(10) . 2_546
C6 C2 O2 Ca2 -92.0(8) . 2_546
O2 C2 O4 Ca2 31.0(13) . .
C6 C2 O4 Ca2 -150.5(6) . .
O3 Ca2 O4 C2 168.2(8) . .
O2 Ca2 O4 C2 -103.9(8) 2_556 .
O1 Ca2 O4 C2 -20.3(8) . .
O10 Ca2 O4 C2 81.3(7) 2_547 .
C1 Ca2 O4 C2 63.0(8) 2_547 .
O10 C1 O5 Ca2 -52.8(15) . 1_656
C7 C1 O5 Ca2 134.3(8) . 1_656
Ca2 C1 O5 Ca2 -90.2(8) 2_557 1_656
O8 C4 O6 Ca1 -66.1(15) . 2_647
C30 C4 O6 Ca1 116.6(10) . 2_647
O6 C4 O8 Ca1 -60.2(12) . .
C30 C4 O8 Ca1 117.0(8) . .
O6 Ca1 O8 C4 113.5(7) 2_657 .
O7 Ca1 O8 C4 -162.0(7) . .
O11 Ca1 O8 C4 -77.0(7) 2_547 .
O9 Ca1 O8 C4 33.7(7) . .
C3 Ca1 O8 C4 -55.0(7) 2_547 .
O5 C1 O10 Ca2 -64.3(13) . 2_557
C7 C1 O10 Ca2 108.7(8) . 2_557
O12 C3 O11 Ca1 31.3(11) . 2_557
C13 C3 O11 Ca1 -141.4(6) . 2_557
O11 C3 O12 Ca1 94.1(9) . .
C13 C3 O12 Ca1 -93.4(9) . .
Ca1 C3 O12 Ca1 115.4(5) 2_557 .
O6 Ca1 O12 C3 18.9(7) 2_657 .
O7 Ca1 O12 C3 -65.2(7) . .
O11 Ca1 O12 C3 -150.1(7) 2_547 .
O9 Ca1 O12 C3 99.2(7) . .
C3 Ca1 O12 C3 -171.0(7) 2_547 .
